data_1575818
loop_
_publ_author_name
'Kawanaka, Kazuki'
'Narita, Shusuke'
'Kiyokawa, Kensuke'
'Minakata, Satoshi'

_publ_section_title
;
 Versatile method for the synthesis of aminobenziodoxolones and its
 application to one-pot coupling of arylboronic acids with simple amines.
;
_journal_issue 41
_journal_name_full 'Chemical science'
_journal_page_first 19389
_journal_page_last 19396
_journal_paper_doi 10.1039/d5sc06301a
_journal_volume 16
_journal_year 2025
_chemical_formula_moiety 'C16 H23 N O2'
_chemical_formula_sum 'C16 H23 N O2'
_chemical_formula_weight 261.35
_space_group_crystal_system monoclinic
_space_group_IT_number 14
_space_group_name_Hall '-P 2ybc'
_space_group_name_H-M_alt 'P 1 21/c 1'
_atom_sites_solution_hydrogens geom
_atom_sites_solution_primary dual
_audit_creation_date 2025-07-01
_audit_creation_method
;
Olex2 1.5
(compiled 2024.02.16 svn.r378c4104 for OlexSys, GUI svn.r6928)
;
_audit_update_record
;
2025-07-10 deposited with the CCDC.	2025-09-18 downloaded from the CCDC.
;
_cell_angle_alpha 90
_cell_angle_beta 90.7410(10)
_cell_angle_gamma 90
_cell_formula_units_Z 4
_cell_length_a 6.78020(10)
_cell_length_b 9.48310(10)
_cell_length_c 22.5161(3)
_cell_measurement_reflns_used 10907
_cell_measurement_temperature 123.15
_cell_measurement_theta_max 76.4120
_cell_measurement_theta_min 3.9360
_cell_volume 1447.60(3)
_computing_cell_refinement 'CrysAlisPro 1.171.43.133a (Rigaku OD, 2024)'
_computing_data_collection 'CrysAlisPro 1.171.43.133a (Rigaku OD, 2024)'
_computing_data_reduction 'CrysAlisPro 1.171.43.133a (Rigaku OD, 2024)'
_computing_molecular_graphics 'Olex2 1.5 (Dolomanov et al., 2009)'
_computing_publication_material 'Olex2 1.5 (Dolomanov et al., 2009)'
_computing_structure_refinement 'SHELXL 2019/3 (Sheldrick, 2015)'
_computing_structure_solution 'SHELXT 2018/2 (Sheldrick, 2018)'
_diffrn_ambient_temperature 123.15
_diffrn_detector 'Hybrid Pixel Array Detector'
_diffrn_detector_area_resol_mean 10.0000
_diffrn_detector_type HyPix
_diffrn_measured_fraction_theta_full 0.999
_diffrn_measured_fraction_theta_max 0.979
_diffrn_measurement_details
;
List of Runs (angles in degrees, time in seconds):

  # Type    Start    End  Width  t~exp~   \w     \q     \k     \f   Frames
#--------------------------------------------------------------------------
  1  \w    -78.00 -36.00   0.50    0.74    -- -106.55  57.00 120.00   84
  2  \w    -62.00 -34.00   0.50    0.74    -- -106.55  77.00 -30.00   56
  3  \w    -86.00 -34.00   0.50    0.74    -- -106.55  57.00 -60.00  104
  4  \w   -127.00 -86.00   0.50    0.74    -- -106.55  77.00 -30.00   82
  5  \w    -87.00 -62.00   0.50    0.74    -- -106.55  57.00   0.00   50
  6  \w    -76.00 -37.00   0.50    0.74    -- -106.55  48.00 -12.00   78
  7  \w    -86.00 -40.00   0.50    0.74    -- -106.55  57.00-120.00   92
  8  \w    -87.00 -62.00   0.50    0.74    -- -106.55  57.00-150.00   50
  9  \w    -61.00 -35.00   0.50    0.74    -- -106.55  37.00-150.00   52
 10  \w    -63.00 -34.00   0.50    0.74    -- -106.55  37.00-180.00   58
 11  \w    -50.00 -11.00   0.50    0.19    --  -47.51  48.00 -12.00   78
 12  \w    -64.00 -39.00   0.50    0.74    -- -106.55  37.00 120.00   50
 13  \w    -62.00 -37.00   0.50    0.74    -- -106.55  37.00 150.00   50
 14  \w     69.00 120.00   0.50    0.19    --   47.51  57.00  90.00  102
 15  \w     76.00 109.00   0.50    0.19    --   47.51  48.00 -12.00   66
 16  \w     46.00  73.00   0.50    0.19    --   47.51  48.00 -12.00   54
 17  \w     33.00  66.00   0.50    0.19    --   47.51  57.00  90.00   66
 18  \w     94.00 120.00   0.50    0.74    --   86.25  77.00  30.00   52
 19  \w    117.00 142.00   0.50    0.74    --   86.25  77.00  90.00   50
 20  \w     84.00 152.00   0.50    0.74    --   86.25  57.00 120.00  136
 21  \w     64.00  90.00   0.50    0.74    --   86.25  77.00  90.00   52
 22  \w     65.00 104.00   0.50    0.74    --   86.25  77.00  60.00   78
 23  \w     86.00 137.00   0.50    0.74    --   86.25  19.00  90.00  102
 24  \w     65.00  92.00   0.50    0.74    --   86.25  77.00  30.00   54
 25  \w     90.00 115.00   0.50    0.74    --   86.25  48.00 -12.00   50
 26  \w     75.00 117.00   0.50    0.74    --   86.25  37.00-180.00   84
 27  \w     14.00  44.00   0.50    0.74    --   86.25 -57.00  30.00   60
 28  \w     18.00  44.00   0.50    0.74    --   86.25 -57.00  60.00   52
 29  \w     15.00  42.00   0.50    0.74    --   86.25 -57.00 120.00   54
 30  \w    -25.00   4.00   0.50    0.19    --   47.51 -19.00  90.00   58
 31  \w    -26.00   4.00   0.50    0.19    --   47.51 -19.00  60.00   60
 32  \w    -23.00   2.00   0.50    0.19    --   47.51 -19.00 -90.00   50
 33  \w    -22.00   3.00   0.50    0.19    --   47.51 -19.00-150.00   50
 34  \w    -24.00  33.00   0.50    0.19    --   47.51 -48.00-159.00  114
 35  \w   -113.00 -88.00   0.50    0.74    -- -106.55 -77.00 120.00   50
 36  \w   -164.00 -88.00   0.50    0.74    -- -106.55 -67.00 118.81  152
 37  \w   -174.00-148.00   0.50    0.74    -- -106.55 -19.00 120.00   52
 38  \w   -147.00 -99.00   0.50    0.74    -- -106.55 -19.00 120.00   96
 39  \w   -166.00 -90.00   0.50    0.74    -- -106.55 -72.00  79.25  152
 40  \w   -152.00-100.00   0.50    0.74    -- -106.55 -19.00  30.00  104
 41  \w   -177.00-107.00   0.50    0.74    -- -106.55 -48.00-159.00  140
 42  \w   -118.00 -34.00   0.50    0.19    --  -47.51 -48.00-159.00  168
 43  \w   -110.00 -79.00   0.50    0.74    -- -106.55 125.00-150.00   62
 44  \w   -105.00 -55.00   0.50    0.74    -- -106.55 125.00 -60.00  100
;
_diffrn_measurement_device 'four-circle diffractometer'
_diffrn_measurement_device_type 'XtaLAB Synergy, Single source at offset/far, HyPix'
_diffrn_measurement_method '\w scans'
_diffrn_orient_matrix_type 'CrysAlisPro convention (1999,Acta A55,543-557)'
_diffrn_orient_matrix_UB_11 0.2269840000
_diffrn_orient_matrix_UB_12 0.0064998000
_diffrn_orient_matrix_UB_13 -0.0011659000
_diffrn_orient_matrix_UB_21 0.0108577000
_diffrn_orient_matrix_UB_22 -0.0969764000
_diffrn_orient_matrix_UB_23 0.0548360000
_diffrn_orient_matrix_UB_31 0.0034049000
_diffrn_orient_matrix_UB_32 -0.1302019000
_diffrn_orient_matrix_UB_33 -0.0408759000
_diffrn_radiation_monochromator mirror
_diffrn_radiation_probe x-ray
_diffrn_radiation_type 'Cu K\a'
_diffrn_radiation_wavelength 1.54184
_diffrn_reflns_av_R_equivalents 0.0400
_diffrn_reflns_av_unetI/netI 0.0274
_diffrn_reflns_Laue_measured_fraction_full 0.999
_diffrn_reflns_Laue_measured_fraction_max 0.979
_diffrn_reflns_limit_h_max 8
_diffrn_reflns_limit_h_min -8
_diffrn_reflns_limit_k_max 11
_diffrn_reflns_limit_k_min -11
_diffrn_reflns_limit_l_max 21
_diffrn_reflns_limit_l_min -28
_diffrn_reflns_number 17188
_diffrn_reflns_point_group_measured_fraction_full 0.999
_diffrn_reflns_point_group_measured_fraction_max 0.979
_diffrn_reflns_theta_full 67.684
_diffrn_reflns_theta_max 76.643
_diffrn_reflns_theta_min 3.927
_diffrn_source 'micro-focus sealed X-ray tube'
_diffrn_source_type 'PhotonJet (Cu) X-ray Source'
_exptl_absorpt_coefficient_mu 0.617
_exptl_absorpt_correction_T_max 1.00000
_exptl_absorpt_correction_T_min 0.46284
_exptl_absorpt_correction_type multi-scan
_exptl_absorpt_process_details
;
CrysAlisPro 1.171.43.133a (Rigaku Oxford Diffraction, 2024)
Empirical absorption correction using spherical harmonics,
implemented in SCALE3 ABSPACK scaling algorithm.
;
_exptl_crystal_colour 'clear light colourless'
_exptl_crystal_colour_lustre clear
_exptl_crystal_colour_modifier light
_exptl_crystal_colour_primary colourless
_exptl_crystal_density_diffrn 1.199
_exptl_crystal_description prism
_exptl_crystal_F_000 568
_exptl_crystal_size_max 0.184
_exptl_crystal_size_mid 0.163
_exptl_crystal_size_min 0.133
_refine_diff_density_max 0.211
_refine_diff_density_min -0.224
_refine_diff_density_rms 0.045
_refine_ls_extinction_method none
_refine_ls_goodness_of_fit_ref 1.072
_refine_ls_hydrogen_treatment constr
_refine_ls_matrix_type full
_refine_ls_number_parameters 174
_refine_ls_number_reflns 2983
_refine_ls_number_restraints 0
_refine_ls_restrained_S_all 1.072
_refine_ls_R_factor_all 0.0430
_refine_ls_R_factor_gt 0.0397
_refine_ls_shift/su_max 0.001
_refine_ls_shift/su_mean 0.000
_refine_ls_structure_factor_coef Fsqd
_refine_ls_weighting_details 'w=1/[\s^2^(Fo^2^)+(0.0610P)^2^+0.2925P] where P=(Fo^2^+2Fc^2^)/3'
_refine_ls_weighting_scheme calc
_refine_ls_wR_factor_gt 0.1116
_refine_ls_wR_factor_ref 0.1147
_reflns_Friedel_coverage 0.000
_reflns_number_gt 2678
_reflns_number_total 2983
_reflns_threshold_expression 'I > 2\s(I)'
_cod_data_source_file d5sc06301a2.cif
_cod_data_source_block 20250701_kk_auto
_cod_depositor_comments 'Adding full bibliography for 1575818.cif.'
_cod_database_code 1575818
_shelx_shelxl_version_number 2019/3
_chemical_oxdiff_formula 'C16 H23 N1 O2'
_chemical_oxdiff_usercomment KK_321
_shelx_space_group_comment
;
The symmetry employed for this shelxl refinement is uniquely defined
by the following loop, which should always be used as a source of
symmetry information in preference to the above space-group names.
They are only intended as comments.
;
_shelx_estimated_absorpt_t_max 0.922
_shelx_estimated_absorpt_t_min 0.895
_olex2_refinement_description
;
1. Fixed Uiso
 At 1.2 times of:
  All C(H) groups, All C(H,H) groups, All N(H) groups
 At 1.5 times of:
  All C(H,H,H) groups
2.a Ternary CH refined with riding coordinates:
 C4(H4), C1(H1A)
2.b Secondary CH2 refined with riding coordinates:
 C9(H9A,H9B), C5(H5A,H5B), C6(H6A,H6B), C3(H3A,H3B), C2(H2A,H2B)
2.c Aromatic/amide H refined with riding coordinates:
 N1(H1), C15(H15), C14(H14), C11(H11), C12(H12)
2.d Idealised Me refined as rotating group:
 C8(H8A,H8B,H8C), C16(H16A,H16B,H16C)
;
_olex2_submission_special_instructions 'No special instructions were received'
_oxdiff_exptl_absorpt_empirical_details
;
Empirical correction (ABSPACK) includes:
- Absorption correction using spherical harmonics
- Frame scaling
;
_oxdiff_exptl_absorpt_empirical_full_max 2.303
_oxdiff_exptl_absorpt_empirical_full_min 0.642

loop_
_space_group_symop_operation_xyz
'x, y, z'
'-x, y+1/2, -z+1/2'
'-x, -y, -z'
'x, -y-1/2, z-1/2'

loop_
_atom_site_label
_atom_site_type_symbol
_atom_site_fract_x
_atom_site_fract_y
_atom_site_fract_z
_atom_site_U_iso_or_equiv
_atom_site_adp_type
_atom_site_occupancy
_atom_site_site_symmetry_order
_atom_site_calc_flag
_atom_site_refinement_flags_posn
_atom_site_refinement_flags_adp
_atom_site_refinement_flags_occupancy
_atom_site_disorder_assembly
_atom_site_disorder_group
O2 O 0.09859(11) 0.89528(8) 0.58332(3) 0.0289(2) Uani 1 1 d . . . . .
O1 O 0.13139(14) 0.66105(9) 0.58446(4) 0.0433(3) Uani 1 1 d . . . . .
N1 N 0.86692(14) 0.63805(10) 0.36227(4) 0.0328(2) Uani 1 1 d . . . . .
H1 H 0.860462 0.563680 0.385542 0.039 Uiso 1 1 calc R U . . .
C10 C 1.01886(15) 0.64741(11) 0.32231(4) 0.0249(2) Uani 1 1 d . . . . .
C4 C 0.56933(15) 0.71344(11) 0.41549(4) 0.0229(2) Uani 1 1 d . . . . .
H4 H 0.514317 0.617204 0.407853 0.028 Uiso 1 1 calc R U . . .
C1 C 0.34062(15) 0.79958(11) 0.52112(5) 0.0247(2) Uani 1 1 d . . . . .
H1A H 0.398116 0.895472 0.527795 0.030 Uiso 1 1 calc R U . . .
C9 C 0.71859(15) 0.74586(11) 0.36720(4) 0.0247(2) Uani 1 1 d . . . . .
H9A H 0.648213 0.755496 0.328611 0.030 Uiso 1 1 calc R U . . .
H9B H 0.783455 0.837071 0.376177 0.030 Uiso 1 1 calc R U . . .
C7 C 0.18259(16) 0.77454(11) 0.56646(5) 0.0254(2) Uani 1 1 d . . . . .
C13 C 1.33798(16) 0.66262(12) 0.24219(5) 0.0293(3) Uani 1 1 d . . . . .
C15 C 1.04245(15) 0.76390(12) 0.28487(4) 0.0261(2) Uani 1 1 d . . . . .
H15 H 0.949965 0.839076 0.285938 0.031 Uiso 1 1 calc R U . . .
C5 C 0.66116(15) 0.71453(12) 0.47800(5) 0.0271(2) Uani 1 1 d . . . . .
H5A H 0.727275 0.806217 0.485020 0.033 Uiso 1 1 calc R U . . .
H5B H 0.762352 0.639516 0.480974 0.033 Uiso 1 1 calc R U . . .
C6 C 0.50553(16) 0.69095(12) 0.52576(4) 0.0273(2) Uani 1 1 d . . . . .
H6A H 0.449132 0.595182 0.521305 0.033 Uiso 1 1 calc R U . . .
H6B H 0.568889 0.697174 0.565530 0.033 Uiso 1 1 calc R U . . .
C14 C 1.20093(16) 0.77040(12) 0.24596(5) 0.0282(2) Uani 1 1 d . . . . .
H14 H 1.215121 0.851082 0.221375 0.034 Uiso 1 1 calc R U . . .
C3 C 0.40019(15) 0.81917(12) 0.41120(4) 0.0267(2) Uani 1 1 d . . . . .
H3A H 0.336584 0.811565 0.371507 0.032 Uiso 1 1 calc R U . . .
H3B H 0.453823 0.915825 0.415297 0.032 Uiso 1 1 calc R U . . .
C11 C 1.15838(16) 0.53855(11) 0.31896(5) 0.0299(3) Uani 1 1 d . . . . .
H11 H 1.146409 0.458285 0.343901 0.036 Uiso 1 1 calc R U . . .
C2 C 0.24533(15) 0.79515(12) 0.45883(5) 0.0289(3) Uani 1 1 d . . . . .
H2A H 0.181445 0.702403 0.452471 0.035 Uiso 1 1 calc R U . . .
H2B H 0.142392 0.868903 0.455657 0.035 Uiso 1 1 calc R U . . .
C8 C -0.06433(16) 0.88269(12) 0.62385(5) 0.0306(3) Uani 1 1 d . . . . .
H8A H -0.174576 0.834536 0.603901 0.046 Uiso 1 1 calc R U . . .
H8B H -0.106385 0.976881 0.636353 0.046 Uiso 1 1 calc R U . . .
H8C H -0.022379 0.828137 0.658755 0.046 Uiso 1 1 calc R U . . .
C12 C 1.31342(17) 0.54696(12) 0.27965(5) 0.0322(3) Uani 1 1 d . . . . .
H12 H 1.405755 0.471738 0.278164 0.039 Uiso 1 1 calc R U . . .
C16 C 1.50680(19) 0.66648(15) 0.19900(6) 0.0393(3) Uani 1 1 d . . . . .
H16A H 1.503557 0.581391 0.174310 0.059 Uiso 1 1 calc R U . . .
H16B H 1.632156 0.670539 0.221099 0.059 Uiso 1 1 calc R U . . .
H16C H 1.494128 0.750006 0.173613 0.059 Uiso 1 1 calc R U . . .

loop_
_atom_site_aniso_label
_atom_site_aniso_U_11
_atom_site_aniso_U_22
_atom_site_aniso_U_33
_atom_site_aniso_U_23
_atom_site_aniso_U_13
_atom_site_aniso_U_12
O2 0.0313(4) 0.0234(4) 0.0322(4) 0.0010(3) 0.0131(3) 0.0038(3)
O1 0.0531(6) 0.0231(4) 0.0544(5) 0.0057(4) 0.0301(4) 0.0015(4)
N1 0.0346(5) 0.0280(5) 0.0363(5) 0.0078(4) 0.0175(4) 0.0053(4)
C10 0.0243(5) 0.0265(5) 0.0240(5) -0.0032(4) 0.0051(4) -0.0027(4)
C4 0.0230(5) 0.0241(5) 0.0218(5) -0.0006(4) 0.0045(4) -0.0018(4)
C1 0.0270(5) 0.0215(5) 0.0258(5) -0.0009(4) 0.0084(4) -0.0015(4)
C9 0.0250(5) 0.0258(5) 0.0236(5) 0.0002(4) 0.0055(4) -0.0009(4)
C7 0.0283(5) 0.0220(5) 0.0261(5) 0.0002(4) 0.0064(4) 0.0012(4)
C13 0.0260(5) 0.0358(6) 0.0263(5) -0.0088(4) 0.0061(4) -0.0078(4)
C15 0.0253(5) 0.0293(6) 0.0238(5) -0.0004(4) 0.0031(4) -0.0001(4)
C5 0.0222(5) 0.0352(6) 0.0240(5) -0.0001(4) 0.0028(4) 0.0021(4)
C6 0.0268(5) 0.0331(6) 0.0220(5) 0.0017(4) 0.0041(4) 0.0034(4)
C14 0.0288(5) 0.0340(6) 0.0218(5) 0.0006(4) 0.0031(4) -0.0063(4)
C3 0.0248(5) 0.0309(6) 0.0246(5) 0.0043(4) 0.0038(4) 0.0011(4)
C11 0.0305(6) 0.0242(5) 0.0352(6) -0.0014(4) 0.0080(4) -0.0018(4)
C2 0.0234(5) 0.0345(6) 0.0288(5) 0.0056(4) 0.0057(4) 0.0038(4)
C8 0.0292(5) 0.0340(6) 0.0288(5) 0.0021(4) 0.0106(4) 0.0060(4)
C12 0.0281(5) 0.0281(6) 0.0405(6) -0.0083(4) 0.0087(4) -0.0002(4)
C16 0.0344(6) 0.0479(7) 0.0359(6) -0.0108(5) 0.0150(5) -0.0077(5)

loop_
_atom_type_symbol
_atom_type_description
_atom_type_scat_dispersion_real
_atom_type_scat_dispersion_imag
_atom_type_scat_source
C C 0.0181 0.0091 'International Tables Vol C Tables 4.2.6.8 and 6.1.1.4'
H H 0.0000 0.0000 'International Tables Vol C Tables 4.2.6.8 and 6.1.1.4'
N N 0.0311 0.0180 'International Tables Vol C Tables 4.2.6.8 and 6.1.1.4'
O O 0.0492 0.0322 'International Tables Vol C Tables 4.2.6.8 and 6.1.1.4'

loop_
_geom_angle_atom_site_label_1
_geom_angle_atom_site_label_2
_geom_angle_atom_site_label_3
_geom_angle
_geom_angle_site_symmetry_1
_geom_angle_site_symmetry_3
_geom_angle_publ_flag
C7 O2 C8 116.12(8) . . ?
C10 N1 H1 118.9 . . ?
C10 N1 C9 122.21(9) . . ?
C9 N1 H1 118.9 . . ?
N1 C10 C15 122.39(10) . . ?
N1 C10 C11 119.83(9) . . ?
C15 C10 C11 117.77(10) . . ?
C9 C4 H4 108.1 . . ?
C9 C4 C5 112.82(8) . . ?
C5 C4 H4 108.1 . . ?
C3 C4 H4 108.1 . . ?
C3 C4 C9 109.11(8) . . ?
C3 C4 C5 110.50(8) . . ?
C7 C1 H1A 108.7 . . ?
C7 C1 C6 111.99(8) . . ?
C7 C1 C2 108.62(8) . . ?
C6 C1 H1A 108.7 . . ?
C6 C1 C2 110.10(8) . . ?
C2 C1 H1A 108.7 . . ?
N1 C9 C4 112.47(8) . . ?
N1 C9 H9A 109.1 . . ?
N1 C9 H9B 109.1 . . ?
C4 C9 H9A 109.1 . . ?
C4 C9 H9B 109.1 . . ?
H9A C9 H9B 107.8 . . ?
O2 C7 C1 111.51(8) . . ?
O1 C7 O2 123.03(10) . . ?
O1 C7 C1 125.42(9) . . ?
C14 C13 C12 117.25(10) . . ?
C14 C13 C16 122.40(11) . . ?
C12 C13 C16 120.34(10) . . ?
C10 C15 H15 119.8 . . ?
C14 C15 C10 120.49(10) . . ?
C14 C15 H15 119.8 . . ?
C4 C5 H5A 109.3 . . ?
C4 C5 H5B 109.3 . . ?
C4 C5 C6 111.61(8) . . ?
H5A C5 H5B 108.0 . . ?
C6 C5 H5A 109.3 . . ?
C6 C5 H5B 109.3 . . ?
C1 C6 C5 111.39(9) . . ?
C1 C6 H6A 109.3 . . ?
C1 C6 H6B 109.3 . . ?
C5 C6 H6A 109.3 . . ?
C5 C6 H6B 109.3 . . ?
H6A C6 H6B 108.0 . . ?
C13 C14 C15 121.89(10) . . ?
C13 C14 H14 119.1 . . ?
C15 C14 H14 119.1 . . ?
C4 C3 H3A 109.1 . . ?
C4 C3 H3B 109.1 . . ?
C4 C3 C2 112.37(8) . . ?
H3A C3 H3B 107.9 . . ?
C2 C3 H3A 109.1 . . ?
C2 C3 H3B 109.1 . . ?
C10 C11 H11 119.7 . . ?
C12 C11 C10 120.65(10) . . ?
C12 C11 H11 119.7 . . ?
C1 C2 H2A 109.5 . . ?
C1 C2 H2B 109.5 . . ?
C3 C2 C1 110.60(8) . . ?
C3 C2 H2A 109.5 . . ?
C3 C2 H2B 109.5 . . ?
H2A C2 H2B 108.1 . . ?
O2 C8 H8A 109.5 . . ?
O2 C8 H8B 109.5 . . ?
O2 C8 H8C 109.5 . . ?
H8A C8 H8B 109.5 . . ?
H8A C8 H8C 109.5 . . ?
H8B C8 H8C 109.5 . . ?
C13 C12 H12 119.0 . . ?
C11 C12 C13 121.95(10) . . ?
C11 C12 H12 119.0 . . ?
C13 C16 H16A 109.5 . . ?
C13 C16 H16B 109.5 . . ?
C13 C16 H16C 109.5 . . ?
H16A C16 H16B 109.5 . . ?
H16A C16 H16C 109.5 . . ?
H16B C16 H16C 109.5 . . ?

loop_
_geom_bond_atom_site_label_1
_geom_bond_atom_site_label_2
_geom_bond_distance
_geom_bond_site_symmetry_2
_geom_bond_publ_flag
O2 C7 1.3361(13) . ?
O2 C8 1.4468(12) . ?
O1 C7 1.2027(13) . ?
N1 H1 0.8800 . ?
N1 C10 1.3795(13) . ?
N1 C9 1.4394(14) . ?
C10 C15 1.4000(15) . ?
C10 C11 1.4028(15) . ?
C4 H4 1.0000 . ?
C4 C9 1.5264(13) . ?
C4 C5 1.5316(14) . ?
C4 C3 1.5254(14) . ?
C1 H1A 1.0000 . ?
C1 C7 1.5083(13) . ?
C1 C6 1.5229(14) . ?
C1 C2 1.5371(15) . ?
C9 H9A 0.9900 . ?
C9 H9B 0.9900 . ?
C13 C14 1.3847(16) . ?
C13 C12 1.3950(17) . ?
C13 C16 1.5119(14) . ?
C15 H15 0.9500 . ?
C15 C14 1.3965(14) . ?
C5 H5A 0.9900 . ?
C5 H5B 0.9900 . ?
C5 C6 1.5327(13) . ?
C6 H6A 0.9900 . ?
C6 H6B 0.9900 . ?
C14 H14 0.9500 . ?
C3 H3A 0.9900 . ?
C3 H3B 0.9900 . ?
C3 C2 1.5276(13) . ?
C11 H11 0.9500 . ?
C11 C12 1.3852(15) . ?
C2 H2A 0.9900 . ?
C2 H2B 0.9900 . ?
C8 H8A 0.9800 . ?
C8 H8B 0.9800 . ?
C8 H8C 0.9800 . ?
C12 H12 0.9500 . ?
C16 H16A 0.9800 . ?
C16 H16B 0.9800 . ?
C16 H16C 0.9800 . ?

loop_
_geom_torsion_atom_site_label_1
_geom_torsion_atom_site_label_2
_geom_torsion_atom_site_label_3
_geom_torsion_atom_site_label_4
_geom_torsion
_geom_torsion_site_symmetry_1
_geom_torsion_site_symmetry_2
_geom_torsion_site_symmetry_3
_geom_torsion_site_symmetry_4
_geom_torsion_publ_flag
N1 C10 C15 C14 178.60(10) . . . . ?
N1 C10 C11 C12 -179.15(10) . . . . ?
C10 N1 C9 C4 -178.59(9) . . . . ?
C10 C15 C14 C13 0.91(16) . . . . ?
C10 C11 C12 C13 0.16(17) . . . . ?
C4 C5 C6 C1 -56.15(12) . . . . ?
C4 C3 C2 C1 56.28(12) . . . . ?
C9 N1 C10 C15 1.71(16) . . . . ?
C9 N1 C10 C11 -179.36(10) . . . . ?
C9 C4 C5 C6 176.39(8) . . . . ?
C9 C4 C3 C2 -179.14(8) . . . . ?
C7 C1 C6 C5 177.95(8) . . . . ?
C7 C1 C2 C3 -179.66(8) . . . . ?
C15 C10 C11 C12 -0.17(16) . . . . ?
C5 C4 C9 N1 65.82(12) . . . . ?
C5 C4 C3 C2 -54.55(12) . . . . ?
C6 C1 C7 O2 148.84(9) . . . . ?
C6 C1 C7 O1 -33.44(16) . . . . ?
C6 C1 C2 C3 -56.70(12) . . . . ?
C14 C13 C12 C11 0.37(16) . . . . ?
C3 C4 C9 N1 -170.96(9) . . . . ?
C3 C4 C5 C6 53.95(12) . . . . ?
C11 C10 C15 C14 -0.35(15) . . . . ?
C2 C1 C7 O2 -89.34(11) . . . . ?
C2 C1 C7 O1 88.37(14) . . . . ?
C2 C1 C6 C5 56.99(11) . . . . ?
C8 O2 C7 O1 -1.75(16) . . . . ?
C8 O2 C7 C1 176.03(8) . . . . ?
C12 C13 C14 C15 -0.90(16) . . . . ?
C16 C13 C14 C15 178.19(10) . . . . ?
C16 C13 C12 C11 -178.74(10) . . . . ?
